data_4503264
loop_
_publ_author_name
'Zhang, Wen-Li'
'Liu, Ying-Ying'
'Ma, Jian-Fang'
'Jiang, Hui'
'Yang, Jin'
'Ping, Guang-Ju'

_publ_section_title
;
 Fine Tuning of the Cu(II)-Bis(imidazole) Networks by Changing Sulfonate
 Anions
;
_journal_issue 4
_journal_name_full 'Crystal Growth &amp; Design'
_journal_page_first 1250
_journal_paper_doi 10.1021/cg7008978
_journal_volume 8
_journal_year 2008
_chemical_formula_moiety 'C50 H70 Cu N14 O6 S2'
_chemical_formula_sum 'C50 H70 Cu N14 O6 S2'
_chemical_formula_weight 1090.86
_chemical_name_systematic
;
 ?
;
_space_group_IT_number 2
_symmetry_cell_setting triclinic
_symmetry_space_group_name_Hall '-P 1'
_symmetry_space_group_name_H-M 'P -1'
_atom_sites_solution_hydrogens geom
_atom_sites_solution_primary direct
_atom_sites_solution_secondary difmap
_audit_creation_method SHELXL-97
_cell_angle_alpha 69.4210(10)
_cell_angle_beta 85.203(2)
_cell_angle_gamma 75.750(2)
_cell_formula_units_Z 1
_cell_length_a 9.1123(9)
_cell_length_b 11.2413(11)
_cell_length_c 14.5418(15)
_cell_measurement_temperature 293(2)
_cell_measurement_theta_max 28.6
_cell_measurement_theta_min 2.0
_cell_volume 1351.6(2)
_computing_cell_refinement 'SMART (Bruker, 1997)'
_computing_data_collection 'SMART (Bruker, 1997)'
_computing_data_reduction SAINT
_computing_molecular_graphics 'SHELXTL-PLUS (Sheldrick, 1990)'
_computing_publication_material SHELXL-97
_computing_structure_refinement 'SHELXL-97 (Sheldrick, 1997)'
_computing_structure_solution 'SHELXS-97 (Sheldrick, 1997)'
_diffrn_ambient_temperature 293(2)
_diffrn_measured_fraction_theta_full 0.979
_diffrn_measured_fraction_theta_max 0.868
_diffrn_measurement_device_type 'Bruker APEX CCD area-detector'
_diffrn_measurement_method '\w scans'
_diffrn_radiation_monochromator graphite
_diffrn_radiation_source 'fine-focus sealed tube'
_diffrn_radiation_type MoK\a
_diffrn_radiation_wavelength 0.71073
_diffrn_reflns_av_R_equivalents 0.0267
_diffrn_reflns_av_sigmaI/netI 0.0502
_diffrn_reflns_limit_h_max 11
_diffrn_reflns_limit_h_min -11
_diffrn_reflns_limit_k_max 11
_diffrn_reflns_limit_k_min -14
_diffrn_reflns_limit_l_max 17
_diffrn_reflns_limit_l_min -18
_diffrn_reflns_number 8235
_diffrn_reflns_theta_full 25.00
_diffrn_reflns_theta_max 28.65
_diffrn_reflns_theta_min 2.31
_diffrn_standards_number 0
_exptl_absorpt_coefficient_mu 0.542
_exptl_absorpt_correction_T_max 0.814
_exptl_absorpt_correction_T_min 0.766
_exptl_absorpt_correction_type multi-scan
_exptl_absorpt_process_details 'SADABS (Sheldrick, 1996)'
_exptl_crystal_colour blue
_exptl_crystal_density_diffrn 1.340
_exptl_crystal_density_method 'not measured'
_exptl_crystal_description block
_exptl_crystal_F_000 577
_exptl_crystal_size_max 0.74
_exptl_crystal_size_mid 0.41
_exptl_crystal_size_min 0.38
_refine_diff_density_max 0.563
_refine_diff_density_min -0.767
_refine_diff_density_rms 0.072
_refine_ls_extinction_method none
_refine_ls_goodness_of_fit_ref 1.072
_refine_ls_hydrogen_treatment mixed
_refine_ls_matrix_type full
_refine_ls_number_parameters 352
_refine_ls_number_reflns 6029
_refine_ls_number_restraints 0
_refine_ls_restrained_S_all 1.072
_refine_ls_R_factor_all 0.0777
_refine_ls_R_factor_gt 0.0615
_refine_ls_shift/su_max 0.001
_refine_ls_shift/su_mean 0.000
_refine_ls_structure_factor_coef Fsqd
_refine_ls_weighting_details 'calc w=1/[\s^2^(Fo^2^)+(0.0956P)^2^+0.5337P] where P=(Fo^2^+2Fc^2^)/3'
_refine_ls_weighting_scheme calc
_refine_ls_wR_factor_gt 0.1681
_refine_ls_wR_factor_ref 0.1834
_reflns_number_gt 4595
_reflns_number_total 6029
_reflns_threshold_expression >2sigma(I)
_cod_data_source_file cg7008978-file003.cif
_cod_data_source_block Compound-6
_cod_original_sg_symbol_H-M P-1
_cod_database_code 4503264

loop_
_symmetry_equiv_pos_as_xyz
'x, y, z'
'-x, -y, -z'

loop_
_atom_site_label
_atom_site_type_symbol
_atom_site_fract_x
_atom_site_fract_y
_atom_site_fract_z
_atom_site_U_iso_or_equiv
_atom_site_adp_type
_atom_site_occupancy
_atom_site_symmetry_multiplicity
_atom_site_calc_flag
_atom_site_refinement_flags
Cu1 Cu 0.5000 0.5000 0.5000 0.0732(2) Uani 1 2 d S
C1 C 0.6349(3) 0.1364(3) 0.12507(19) 0.0468(6) Uani 1 1 d .
C2 C 0.5902(4) 0.1690(3) 0.0295(2) 0.0581(7) Uani 1 1 d .
H2 H 0.5491 0.1118 0.0121 0.070 Uiso 1 1 calc R
C3 C 0.6057(4) 0.2859(3) -0.0411(2) 0.0635(8) Uani 1 1 d .
C4 C 0.6673(4) 0.3723(3) -0.0158(2) 0.0615(8) Uani 1 1 d .
C5 C 0.7103(4) 0.3378(3) 0.0814(3) 0.0628(8) Uani 1 1 d .
H5 H 0.7509 0.3947 0.0994 0.075 Uiso 1 1 calc R
C6 C 0.6947(3) 0.2212(3) 0.1522(2) 0.0562(7) Uani 1 1 d .
H6 H 0.7238 0.2002 0.2169 0.067 Uiso 1 1 calc R
C7 C 0.6856(5) 0.5000(4) -0.0910(3) 0.0851(12) Uani 1 1 d .
H7A H 0.7296 0.5461 -0.0603 0.128 Uiso 1 1 calc R
H7B H 0.5883 0.5520 -0.1178 0.128 Uiso 1 1 calc R
H7C H 0.7506 0.4834 -0.1427 0.128 Uiso 1 1 calc R
C8 C 0.1899(4) 0.6274(4) 0.4026(3) 0.0840(12) Uani 1 1 d .
H8 H 0.1546 0.5523 0.4347 0.101 Uiso 1 1 calc R
C9 C 0.1067(4) 0.7392(4) 0.3427(3) 0.0681(9) Uani 1 1 d .
H9 H 0.0051 0.7571 0.3265 0.082 Uiso 1 1 calc R
C10 C 0.3329(4) 0.7554(3) 0.3544(3) 0.0747(10) Uani 1 1 d .
H10 H 0.4163 0.7921 0.3450 0.090 Uiso 1 1 calc R
C11 C 0.1443(7) 0.9634(5) 0.2686(5) 0.0561(15) Uani 0.50 1 d P
C11' C 0.1974(12) 0.9289(9) 0.1933(7) 0.087(2) Uani 0.50 1 d P
C12 C 0.3126(3) 0.0786(2) 0.4844(2) 0.0480(6) Uani 1 1 d .
H12A H 0.3358 0.0320 0.5535 0.058 Uiso 1 1 calc R
H12B H 0.3620 0.0218 0.4482 0.058 Uiso 1 1 calc R
C13 C 0.1198(8) 0.9875(7) 0.1582(5) 0.0656(18) Uani 0.50 1 d P
C13' C 0.1223(14) 1.0406(13) 0.2162(9) 0.110(3) Uani 0.50 1 d P
C14 C 0.1274(7) 1.1451(6) 0.1107(4) 0.146(3) Uani 1 1 d .
C15 C 0.0887(6) 1.1710(5) 0.0124(4) 0.127(2) Uani 1 1 d .
H15A H -0.0179 1.1730 0.0099 0.152 Uiso 1 1 calc R
H15B H 0.1452 1.0990 -0.0077 0.152 Uiso 1 1 calc R
C16 C 0.1179(5) 1.2989(4) -0.0627(3) 0.0913(13) Uani 1 1 d .
H16A H 0.0618 1.3723 -0.0442 0.110 Uiso 1 1 calc R
H16B H 0.2248 1.2976 -0.0632 0.110 Uiso 1 1 calc R
C17 C 0.0704(5) 1.3142(4) -0.1613(3) 0.0896(13) Uani 1 1 d .
H17A H 0.1020 1.2303 -0.1706 0.108 Uiso 1 1 calc R
H17B H -0.0393 1.3396 -0.1648 0.108 Uiso 1 1 calc R
C18 C 0.0820(6) 1.5403(4) -0.2768(4) 0.119(2) Uani 1 1 d .
H18 H 0.0020 1.5910 -0.2532 0.143 Uiso 1 1 calc R
C19 C 0.2559(4) 1.3833(3) -0.2936(3) 0.0671(8) Uani 1 1 d .
H19 H 0.3154 1.2993 -0.2814 0.081 Uiso 1 1 calc R
C20 C 0.1709(5) 1.5817(4) -0.3526(4) 0.1030(16) Uani 1 1 d .
H20 H 0.1560 1.6680 -0.3946 0.124 Uiso 1 1 calc R
C21 C 0.1434(3) 0.1107(3) 0.4693(2) 0.0531(7) Uani 1 1 d .
H21A H 0.1201 0.1531 0.3998 0.064 Uiso 1 1 calc R
H21B H 0.0939 0.1706 0.5028 0.064 Uiso 1 1 calc R
C22 C 0.0842(3) -0.0132(3) 0.5088(3) 0.0588(7) Uani 1 1 d .
H22A H 0.1381 -0.0745 0.4775 0.071 Uiso 1 1 calc R
H22B H 0.1044 -0.0532 0.5788 0.071 Uiso 1 1 calc R
C23 C 0.3872(4) 0.2649(3) 0.5068(2) 0.0533(7) Uani 1 1 d .
H23 H 0.3616 0.2440 0.5729 0.064 Uiso 1 1 calc R
C24 C 0.4219(5) 0.2548(4) 0.3613(3) 0.0724(10) Uani 1 1 d .
H24 H 0.4251 0.2290 0.3068 0.087 Uiso 1 1 calc R
C25 C 0.4673(5) 0.3586(3) 0.3657(3) 0.0765(10) Uani 1 1 d .
H25 H 0.5088 0.4164 0.3137 0.092 Uiso 1 1 calc R
N1 N 0.4439(3) 0.3661(2) 0.45613(18) 0.0549(6) Uani 1 1 d .
N2 N 0.3715(2) 0.1967(2) 0.45136(16) 0.0438(5) Uani 1 1 d .
N3 N 0.3337(3) 0.6386(2) 0.41008(16) 0.0498(5) Uani 1 1 d .
N4 N 0.1991(4) 0.8188(3) 0.3112(3) 0.0887(11) Uani 1 1 d .
N5 N 0.1314(3) 1.4104(3) -0.2414(2) 0.0700(7) Uani 1 1 d .
N6 N 0.2856(3) 1.4840(2) -0.36191(19) 0.0607(6) Uani 1 1 d .
N7 N 0.5565(6) 0.3135(4) -0.1365(3) 0.1094(15) Uani 1 1 d .
O1 O 0.7558(3) -0.0746(2) 0.26629(19) 0.0760(7) Uani 1 1 d .
O2 O 0.4931(3) 0.0197(2) 0.27965(18) 0.0714(6) Uani 1 1 d .
O3 O 0.5716(4) -0.0882(2) 0.16266(18) 0.0801(7) Uani 1 1 d .
S1 S 0.61201(9) -0.01314(7) 0.21504(5) 0.0516(2) Uani 1 1 d .
H1N H 0.560(5) 0.377(4) -0.173(3) 0.077 Uiso 1 1 d .

loop_
_atom_site_aniso_label
_atom_site_aniso_U_11
_atom_site_aniso_U_22
_atom_site_aniso_U_33
_atom_site_aniso_U_23
_atom_site_aniso_U_13
_atom_site_aniso_U_12
Cu1 0.1057(5) 0.0271(2) 0.0845(4) 0.0015(2) -0.0617(3) -0.0214(2)
C1 0.0518(14) 0.0427(13) 0.0415(13) -0.0101(11) 0.0019(11) -0.0098(11)
C2 0.0733(19) 0.0506(15) 0.0491(15) -0.0128(13) -0.0058(13) -0.0164(14)
C3 0.078(2) 0.0558(17) 0.0456(15) -0.0050(13) -0.0032(14) -0.0133(15)
C4 0.0584(17) 0.0492(16) 0.0617(18) -0.0047(14) 0.0041(14) -0.0074(13)
C5 0.0636(18) 0.0529(16) 0.074(2) -0.0191(15) 0.0030(15) -0.0216(14)
C6 0.0631(17) 0.0548(16) 0.0516(15) -0.0169(13) -0.0034(13) -0.0163(13)
C7 0.087(3) 0.056(2) 0.088(3) 0.0023(18) 0.011(2) -0.0163(18)
C8 0.074(2) 0.083(2) 0.073(2) 0.0217(19) -0.0214(17) -0.0445(19)
C9 0.0507(16) 0.077(2) 0.0642(19) -0.0094(17) -0.0107(14) -0.0114(15)
C10 0.0642(19) 0.0495(16) 0.090(2) 0.0156(16) -0.0274(17) -0.0260(14)
C11 0.064(3) 0.029(2) 0.050(3) 0.008(2) -0.010(3) 0.006(2)
C11' 0.104(6) 0.069(5) 0.077(5) 0.007(4) -0.017(5) -0.040(5)
C12 0.0488(14) 0.0343(12) 0.0624(16) -0.0118(11) -0.0036(12) -0.0183(10)
C13 0.063(4) 0.050(3) 0.050(4) 0.018(3) -0.014(3) -0.001(3)
C13' 0.116(8) 0.111(9) 0.088(7) -0.024(7) 0.008(6) -0.018(7)
C14 0.121(4) 0.114(4) 0.102(4) 0.054(3) 0.024(3) 0.015(3)
C15 0.103(3) 0.072(3) 0.137(5) 0.024(3) 0.043(3) 0.001(2)
C16 0.106(3) 0.062(2) 0.074(2) 0.0049(18) 0.021(2) -0.011(2)
C17 0.105(3) 0.069(2) 0.091(3) -0.020(2) 0.039(2) -0.037(2)
C18 0.116(4) 0.057(2) 0.126(4) 0.007(2) 0.044(3) 0.014(2)
C19 0.081(2) 0.0460(16) 0.0661(19) -0.0129(14) 0.0123(17) -0.0128(15)
C20 0.106(3) 0.0494(19) 0.106(3) 0.012(2) 0.030(3) 0.0008(19)
C21 0.0481(14) 0.0424(13) 0.0721(18) -0.0176(13) 0.0011(13) -0.0196(11)
C22 0.0500(15) 0.0479(15) 0.080(2) -0.0159(14) 0.0031(14) -0.0249(12)
C23 0.0794(19) 0.0421(13) 0.0450(14) -0.0087(11) -0.0105(13) -0.0313(13)
C24 0.111(3) 0.067(2) 0.0579(18) -0.0245(16) 0.0160(18) -0.054(2)
C25 0.113(3) 0.065(2) 0.0618(19) -0.0100(16) 0.0049(19) -0.058(2)
N1 0.0731(15) 0.0352(11) 0.0556(13) -0.0020(10) -0.0247(11) -0.0232(10)
N2 0.0463(11) 0.0354(10) 0.0526(12) -0.0113(9) -0.0030(9) -0.0189(8)
N3 0.0610(13) 0.0391(11) 0.0469(12) -0.0036(9) -0.0151(10) -0.0190(10)
N4 0.0742(18) 0.0448(14) 0.121(3) 0.0182(15) -0.0444(18) -0.0203(13)
N5 0.0766(18) 0.0530(15) 0.0678(17) -0.0072(13) 0.0123(14) -0.0162(13)
N6 0.0713(16) 0.0459(13) 0.0555(14) -0.0035(11) -0.0029(12) -0.0164(11)
N7 0.171(4) 0.090(3) 0.0520(19) 0.0040(17) -0.024(2) -0.037(3)
O1 0.0754(15) 0.0579(13) 0.0750(15) 0.0012(11) -0.0168(12) -0.0097(11)
O2 0.0770(15) 0.0720(15) 0.0672(14) -0.0232(12) 0.0216(12) -0.0291(12)
O3 0.131(2) 0.0531(13) 0.0637(14) -0.0172(11) -0.0118(14) -0.0351(14)
S1 0.0645(4) 0.0429(4) 0.0443(4) -0.0089(3) -0.0019(3) -0.0151(3)

loop_
_atom_type_symbol
_atom_type_description
_atom_type_scat_dispersion_real
_atom_type_scat_dispersion_imag
_atom_type_scat_source
C C 0.0033 0.0016 'International Tables Vol C Tables 4.2.6.8 and 6.1.1.4'
H H 0.0000 0.0000 'International Tables Vol C Tables 4.2.6.8 and 6.1.1.4'
N N 0.0061 0.0033 'International Tables Vol C Tables 4.2.6.8 and 6.1.1.4'
O O 0.0106 0.0060 'International Tables Vol C Tables 4.2.6.8 and 6.1.1.4'
S S 0.1246 0.1234 'International Tables Vol C Tables 4.2.6.8 and 6.1.1.4'
Cu Cu 0.3201 1.2651 'International Tables Vol C Tables 4.2.6.8 and 6.1.1.4'

loop_
_geom_angle_atom_site_label_1
_geom_angle_atom_site_label_2
_geom_angle_atom_site_label_3
_geom_angle
_geom_angle_site_symmetry_1
_geom_angle_site_symmetry_3
N1 Cu1 N1 180.0 2_666 .
N1 Cu1 N3 88.50(9) 2_666 2_666
N1 Cu1 N3 91.50(9) . 2_666
N1 Cu1 N3 91.50(9) 2_666 .
N1 Cu1 N3 88.50(9) . .
N3 Cu1 N3 180.0 2_666 .
C2 C1 C6 120.2(3) . .
C2 C1 S1 120.1(2) . .
C6 C1 S1 119.6(2) . .
C1 C2 C3 120.8(3) . .
C1 C2 H2 119.6 . .
C3 C2 H2 119.6 . .
C2 C3 C4 120.0(3) . .
C2 C3 N7 117.8(3) . .
C4 C3 N7 122.1(3) . .
C5 C4 C3 118.1(3) . .
C5 C4 C7 120.7(3) . .
C3 C4 C7 121.2(3) . .
C6 C5 C4 122.0(3) . .
C6 C5 H5 119.0 . .
C4 C5 H5 119.0 . .
C1 C6 C5 118.8(3) . .
C1 C6 H6 120.6 . .
C5 C6 H6 120.6 . .
C4 C7 H7A 109.5 . .
C4 C7 H7B 109.5 . .
H7A C7 H7B 109.5 . .
C4 C7 H7C 109.5 . .
H7A C7 H7C 109.5 . .
H7B C7 H7C 109.5 . .
C9 C8 N3 110.6(3) . .
C9 C8 H8 124.7 . .
N3 C8 H8 124.7 . .
N4 C9 C8 105.5(3) . .
N4 C9 H9 127.3 . .
C8 C9 H9 127.3 . .
N3 C10 N4 112.4(3) . .
N3 C10 H10 123.8 . .
N4 C10 H10 123.8 . .
C13' C11 C11' 76.5(9) . .
C13' C11 N4 152.2(11) . .
C11' C11 N4 75.9(5) . .
C13' C11 C13 50.1(9) . .
C11' C11 C13 34.8(5) . .
N4 C11 C13 103.1(5) . .
C13 C11' C11 88.4(11) . .
C13 C11' C13' 57.5(9) . .
C11 C11' C13' 39.4(6) . .
C13 C11' N4 129.1(10) . .
C11 C11' N4 56.9(5) . .
C13' C11' N4 96.2(8) . .
N2 C12 C21 111.5(2) . .
N2 C12 H12A 109.3 . .
C21 C12 H12A 109.3 . .
N2 C12 H12B 109.3 . .
C21 C12 H12B 109.3 . .
H12A C12 H12B 108.0 . .
C11' C13 C13' 83.7(11) . .
C11' C13 C11 56.9(8) . .
C13' C13 C11 36.2(6) . .
C11' C13 C14 119.5(9) . .
C13' C13 C14 64.0(8) . .
C11 C13 C14 99.2(6) . .
C11 C13' C13 93.7(13) . .
C11 C13' C11' 64.1(9) . .
C13 C13' C11' 38.7(6) . .
C11 C13' C14 160.8(13) . .
C13 C13' C14 73.0(8) . .
C11' C13' C14 97.7(9) . .
C15 C14 C13' 140.3(8) . .
C15 C14 C13 99.2(6) . .
C13' C14 C13 43.0(5) . .
C14 C15 C16 115.8(6) . .
C14 C15 H15A 108.3 . .
C16 C15 H15A 108.3 . .
C14 C15 H15B 108.3 . .
C16 C15 H15B 108.3 . .
H15A C15 H15B 107.4 . .
C17 C16 C15 110.0(5) . .
C17 C16 H16A 109.7 . .
C15 C16 H16A 109.7 . .
C17 C16 H16B 109.7 . .
C15 C16 H16B 109.7 . .
H16A C16 H16B 108.2 . .
N5 C17 C16 114.3(4) . .
N5 C17 H17A 108.7 . .
C16 C17 H17A 108.7 . .
N5 C17 H17B 108.7 . .
C16 C17 H17B 108.7 . .
H17A C17 H17B 107.6 . .
C20 C18 N5 105.7(4) . .
C20 C18 H18 127.2 . .
N5 C18 H18 127.2 . .
N6 C19 N5 114.1(3) . .
N6 C19 H19 123.0 . .
N5 C19 H19 123.0 . .
C18 C20 N6 112.3(3) . .
C18 C20 H20 123.8 . .
N6 C20 H20 123.8 . .
C12 C21 C22 110.4(2) . .
C12 C21 H21A 109.6 . .
C22 C21 H21A 109.6 . .
C12 C21 H21B 109.6 . .
C22 C21 H21B 109.6 . .
H21A C21 H21B 108.1 . .
C22 C22 C21 112.3(3) 2_556 .
C22 C22 H22A 109.1 2_556 .
C21 C22 H22A 109.1 . .
C22 C22 H22B 109.1 2_556 .
C21 C22 H22B 109.1 . .
H22A C22 H22B 107.9 . .
N1 C23 N2 111.4(2) . .
N1 C23 H23 124.3 . .
N2 C23 H23 124.3 . .
N2 C24 C25 106.0(3) . .
N2 C24 H24 127.0 . .
C25 C24 H24 127.0 . .
N1 C25 C24 110.2(3) . .
N1 C25 H25 124.9 . .
C24 C25 H25 124.9 . .
C23 N1 C25 105.0(2) . .
C23 N1 Cu1 129.9(2) . .
C25 N1 Cu1 124.96(19) . .
C23 N2 C24 107.4(2) . .
C23 N2 C12 125.7(2) . .
C24 N2 C12 126.9(2) . .
C10 N3 C8 103.8(3) . .
C10 N3 Cu1 130.2(2) . .
C8 N3 Cu1 125.9(2) . .
C9 N4 C10 107.7(3) . .
C9 N4 C11 122.8(4) . .
C10 N4 C11 125.7(4) . .
C9 N4 C11' 124.0(4) . .
C10 N4 C11' 117.9(4) . .
C11 N4 C11' 47.2(4) . .
C18 N5 C19 105.4(3) . .
C18 N5 C17 129.2(3) . .
C19 N5 C17 125.4(3) . .
C19 N6 C20 102.2(3) . .
C3 N7 H1N 118(4) . .
O2 S1 O3 111.91(16) . .
O2 S1 O1 111.57(16) . .
O3 S1 O1 113.03(17) . .
O2 S1 C1 106.88(13) . .
O3 S1 C1 106.54(13) . .
O1 S1 C1 106.42(14) . .

loop_
_geom_bond_atom_site_label_1
_geom_bond_atom_site_label_2
_geom_bond_distance
_geom_bond_site_symmetry_2
Cu1 N1 2.011(2) 2_666
Cu1 N1 2.011(2) .
Cu1 N3 2.042(2) 2_666
Cu1 N3 2.042(2) .
C1 C2 1.376(4) .
C1 C6 1.384(4) .
C1 S1 1.778(3) .
C2 C3 1.386(4) .
C2 H2 0.9300 .
C3 C4 1.396(5) .
C3 N7 1.398(5) .
C4 C5 1.391(5) .
C4 C7 1.506(4) .
C5 C6 1.384(4) .
C5 H5 0.9300 .
C6 H6 0.9300 .
C7 H7A 0.9600 .
C7 H7B 0.9600 .
C7 H7C 0.9600 .
C8 C9 1.336(5) .
C8 N3 1.364(4) .
C8 H8 0.9300 .
C9 N4 1.318(4) .
C9 H9 0.9300 .
C10 N3 1.275(4) .
C10 N4 1.331(4) .
C10 H10 0.9300 .
C11 C13' 0.921(12) .
C11 C11' 1.305(12) .
C11 N4 1.491(6) .
C11 C13 1.557(10) .
C11' C13 0.888(10) .
C11' C13' 1.411(15) .
C11' N4 1.726(9) .
C12 N2 1.464(3) .
C12 C21 1.510(4) .
C12 H12A 0.9700 .
C12 H12B 0.9700 .
C13 C13' 1.198(14) .
C13 C14 1.678(10) .
C13' C14 1.577(13) .
C14 C15 1.412(10) .
C15 C16 1.538(6) .
C15 H15A 0.9700 .
C15 H15B 0.9700 .
C16 C17 1.471(7) .
C16 H16A 0.9700 .
C16 H16B 0.9700 .
C17 N5 1.461(4) .
C17 H17A 0.9700 .
C17 H17B 0.9700 .
C18 C20 1.328(6) .
C18 N5 1.337(5) .
C18 H18 0.9300 .
C19 N6 1.287(4) .
C19 N5 1.343(4) .
C19 H19 0.9300 .
C20 N6 1.353(5) .
C20 H20 0.9300 .
C21 C22 1.522(4) .
C21 H21A 0.9700 .
C21 H21B 0.9700 .
C22 C22 1.516(6) 2_556
C22 H22A 0.9700 .
C22 H22B 0.9700 .
C23 N1 1.319(3) .
C23 N2 1.329(3) .
C23 H23 0.9300 .
C24 N2 1.341(4) .
C24 C25 1.353(4) .
C24 H24 0.9300 .
C25 N1 1.343(4) .
C25 H25 0.9300 .
N7 H1N 0.74(4) .
O1 S1 1.451(2) .
O2 S1 1.439(2) .
O3 S1 1.442(2) .

loop_
_geom_torsion_atom_site_label_1
_geom_torsion_atom_site_label_2
_geom_torsion_atom_site_label_3
_geom_torsion_atom_site_label_4
_geom_torsion
_geom_torsion_site_symmetry_1
_geom_torsion_site_symmetry_4
C6 C1 C2 C3 0.7(5) . .
S1 C1 C2 C3 179.3(2) . .
C1 C2 C3 C4 0.0(5) . .
C1 C2 C3 N7 -179.3(4) . .
C2 C3 C4 C5 -0.5(5) . .
N7 C3 C4 C5 178.7(4) . .
C2 C3 C4 C7 180.0(3) . .
N7 C3 C4 C7 -0.8(6) . .
C3 C4 C5 C6 0.4(5) . .
C7 C4 C5 C6 179.9(3) . .
C2 C1 C6 C5 -0.8(4) . .
S1 C1 C6 C5 -179.4(2) . .
C4 C5 C6 C1 0.3(5) . .
N3 C8 C9 N4 1.4(5) . .
C13' C11 C11' C13 -35.8(11) . .
N4 C11 C11' C13 140.5(8) . .
N4 C11 C11' C13' 176.3(11) . .
C13 C11 C11' C13' 35.8(11) . .
C13' C11 C11' N4 -176.3(11) . .
C13 C11 C11' N4 -140.5(8) . .
C11 C11' C13 C13' 26.1(8) . .
N4 C11' C13 C13' 69.5(13) . .
C13' C11' C13 C11 -26.1(8) . .
N4 C11' C13 C11 43.4(10) . .
C11 C11' C13 C14 81.4(9) . .
C13' C11' C13 C14 55.3(10) . .
N4 C11' C13 C14 124.8(9) . .
C13' C11 C13 C11' 132.2(14) . .
N4 C11 C13 C11' -39.3(8) . .
C11' C11 C13 C13' -132.2(14) . .
N4 C11 C13 C13' -171.5(12) . .
C13' C11 C13 C14 12.9(11) . .
C11' C11 C13 C14 -119.3(9) . .
N4 C11 C13 C14 -158.6(4) . .
C11' C11 C13' C13 25.7(7) . .
N4 C11 C13' C13 18(3) . .
N4 C11 C13' C11' -8(2) . .
C13 C11 C13' C11' -25.7(7) . .
C11' C11 C13' C14 -19(4) . .
N4 C11 C13' C14 -27(6) . .
C13 C11 C13' C14 -45(4) . .
C11' C13 C13' C11 -38.6(11) . .
C14 C13 C13' C11 -165.8(12) . .
C11 C13 C13' C11' 38.6(11) . .
C14 C13 C13' C11' -127.2(8) . .
C11' C13 C13' C14 127.2(8) . .
C11 C13 C13' C14 165.8(12) . .
C13 C11' C13' C11 136.2(13) . .
N4 C11' C13' C11 3.1(9) . .
C11 C11' C13' C13 -136.2(13) . .
N4 C11' C13' C13 -133.0(9) . .
C13 C11' C13' C14 -50.2(8) . .
C11 C11' C13' C14 173.6(13) . .
N4 C11' C13' C14 176.8(6) . .
C11 C13' C14 C15 71(5) . .
C13 C13' C14 C15 22.8(12) . .
C11' C13' C14 C15 53.0(13) . .
C11 C13' C14 C13 48(4) . .
C11' C13' C14 C13 30.2(6) . .
C11' C13 C14 C15 129.1(12) . .
C13' C13 C14 C15 -165.5(8) . .
C11 C13 C14 C15 -173.9(5) . .
C11' C13 C14 C13' -65.4(12) . .
C11 C13 C14 C13' -8.4(7) . .
C13' C14 C15 C16 177.9(8) . .
C13 C14 C15 C16 -166.5(4) . .
C14 C15 C16 C17 -179.1(4) . .
C15 C16 C17 N5 -163.4(4) . .
N5 C18 C20 N6 -5.9(8) . .
N2 C12 C21 C22 -177.2(3) . .
C12 C21 C22 C22 -177.4(3) . 2_556
N2 C24 C25 N1 -0.8(5) . .
N2 C23 N1 C25 -1.3(4) . .
N2 C23 N1 Cu1 -177.53(19) . .
C24 C25 N1 C23 1.3(4) . .
C24 C25 N1 Cu1 177.7(3) . .
N3 Cu1 N1 C23 64.7(3) 2_666 .
N3 Cu1 N1 C23 -115.3(3) . .
N3 Cu1 N1 C25 -110.8(3) 2_666 .
N3 Cu1 N1 C25 69.2(3) . .
N1 C23 N2 C24 0.9(4) . .
N1 C23 N2 C12 179.7(2) . .
C25 C24 N2 C23 -0.1(4) . .
C25 C24 N2 C12 -178.9(3) . .
C21 C12 N2 C23 91.3(3) . .
C21 C12 N2 C24 -90.1(4) . .
N4 C10 N3 C8 -0.6(5) . .
N4 C10 N3 Cu1 -176.2(3) . .
C9 C8 N3 C10 -0.5(5) . .
C9 C8 N3 Cu1 175.3(2) . .
N1 Cu1 N3 C10 40.4(3) 2_666 .
N1 Cu1 N3 C10 -139.6(3) . .
N1 Cu1 N3 C8 -134.2(3) 2_666 .
N1 Cu1 N3 C8 45.8(3) . .
C8 C9 N4 C10 -1.7(5) . .
C8 C9 N4 C11 -160.5(5) . .
C8 C9 N4 C11' 142.2(6) . .
N3 C10 N4 C9 1.5(5) . .
N3 C10 N4 C11 159.6(5) . .
N3 C10 N4 C11' -145.0(5) . .
C13' C11 N4 C9 -100(2) . .
C11' C11 N4 C9 -108.1(6) . .
C13 C11 N4 C9 -86.2(6) . .
C13' C11 N4 C10 105(2) . .
C11' C11 N4 C10 97.0(7) . .
C13 C11 N4 C10 118.8(6) . .
C13' C11 N4 C11' 8(2) . .
C13 C11 N4 C11' 21.9(5) . .
C13 C11' N4 C9 50.3(15) . .
C11 C11' N4 C9 105.3(6) . .
C13' C11' N4 C9 103.0(8) . .
C13 C11' N4 C10 -169.1(12) . .
C11 C11' N4 C10 -114.1(6) . .
C13' C11' N4 C10 -116.5(8) . .
C13 C11' N4 C11 -55.0(13) . .
C13' C11' N4 C11 -2.4(7) . .
C20 C18 N5 C19 5.2(7) . .
C20 C18 N5 C17 -176.6(5) . .
N6 C19 N5 C18 -3.0(5) . .
N6 C19 N5 C17 178.6(4) . .
C16 C17 N5 C18 -81.9(7) . .
C16 C17 N5 C19 96.0(5) . .
N5 C19 N6 C20 -0.4(5) . .
C18 C20 N6 C19 3.9(6) . .
C2 C1 S1 O2 -109.3(3) . .
C6 C1 S1 O2 69.3(3) . .
C2 C1 S1 O3 10.5(3) . .
C6 C1 S1 O3 -170.9(2) . .
C2 C1 S1 O1 131.4(3) . .
C6 C1 S1 O1 -50.0(3) . .
